data_4022615
loop_
_publ_author_name
'Takashi Nagamine'
'Kohei Inomata'
'Yasuyuki Endo'
'Leo A. Paquette'

_publ_section_title
;
 Amino Acid Mediated Intramolecular Asymmetric Aldol Reaction
 to Construct a New Chiral Bicyclic Enedione Containing a Seven-Membered
 Ring: Remarkable Inversion of Enantioselectivity Compared
 to the Six-Membered Ring
;
_journal_name_full 'Journal of Organic Chemistry'
_journal_page_first 123
_journal_page_last 131
_journal_paper_doi 10.1021/jo061824n
_journal_volume 72
_journal_year 2007
_chemical_absolute_configuration rm
_chemical_formula_moiety 'C23 H27 F3 O4'
_chemical_formula_sum 'C23 H27 F3 O4'
_chemical_formula_weight 424.45
_chemical_name_systematic
; 
 ? 
;
_space_group_IT_number 4
_symmetry_cell_setting monoclinic
_symmetry_space_group_name_Hall 'P 2yb'
_symmetry_space_group_name_H-M 'P 1 21 1'
_atom_sites_solution_hydrogens geom
_atom_sites_solution_primary direct
_atom_sites_solution_secondary difmap
_audit_creation_method SHELXL-97
_cell_angle_alpha 90.00
_cell_angle_beta 101.7640(10)
_cell_angle_gamma 90.00
_cell_formula_units_Z 2
_cell_length_a 8.8455(8)
_cell_length_b 12.1404(11)
_cell_length_c 10.2121(9)
_cell_measurement_reflns_used 3905
_cell_measurement_temperature 90
_cell_measurement_theta_max 28.25
_cell_measurement_theta_min 2.35
_cell_volume 1073.62(17)
_computing_cell_refinement 'Bruker SMART'
_computing_data_collection 'Bruker SMART'
_computing_data_reduction 'Bruker SAINT'
_computing_molecular_graphics 'ORTEP-3 (Farrugia, 1997)'
_computing_publication_material 'SHELXL-97 (Sheldrick, 1997)'
_computing_structure_refinement 'SHELXL-97 (Sheldrick, 1997)'
_computing_structure_solution 'SHELXS-97 (Sheldrick, 1990)'
_diffrn_ambient_temperature 90
_diffrn_measured_fraction_theta_full 0.998
_diffrn_measured_fraction_theta_max 0.942
_diffrn_measurement_device_type 'Bruker SMART 1000 CCD area detector'
_diffrn_measurement_method 'phi and omega scans'
_diffrn_radiation_monochromator graphite
_diffrn_radiation_source 'fine-focus sealed tube'
_diffrn_radiation_type MoK\a
_diffrn_radiation_wavelength 0.71073
_diffrn_reflns_av_R_equivalents 0.0256
_diffrn_reflns_av_sigmaI/netI 0.0272
_diffrn_reflns_limit_h_max 4
_diffrn_reflns_limit_h_min -11
_diffrn_reflns_limit_k_max 15
_diffrn_reflns_limit_k_min -15
_diffrn_reflns_limit_l_max 13
_diffrn_reflns_limit_l_min -13
_diffrn_reflns_number 6578
_diffrn_reflns_theta_full 25.00
_diffrn_reflns_theta_max 28.29
_diffrn_reflns_theta_min 2.04
_exptl_absorpt_coefficient_mu 0.105
_exptl_absorpt_correction_T_max 0.9591
_exptl_absorpt_correction_T_min 0.9492
_exptl_absorpt_correction_type empirical
_exptl_absorpt_process_details 'SADABS Sheldrick 1996'
_exptl_crystal_colour colourless
_exptl_crystal_density_diffrn 1.313
_exptl_crystal_density_method 'not measured'
_exptl_crystal_description prismatic
_exptl_crystal_F_000 448
_exptl_crystal_size_max 0.50
_exptl_crystal_size_mid 0.50
_exptl_crystal_size_min 0.40
_refine_diff_density_max 0.254
_refine_diff_density_min -0.167
_refine_diff_density_rms 0.035
_refine_ls_abs_structure_details 'Flack H D (1983), Acta Cryst. A39, 876-881'
_refine_ls_abs_structure_Flack 0(10)
_refine_ls_extinction_method none
_refine_ls_goodness_of_fit_ref 1.097
_refine_ls_hydrogen_treatment constr
_refine_ls_matrix_type full
_refine_ls_number_parameters 274
_refine_ls_number_reflns 2627
_refine_ls_number_restraints 1
_refine_ls_restrained_S_all 1.096
_refine_ls_R_factor_all 0.0296
_refine_ls_R_factor_gt 0.0279
_refine_ls_shift/su_max 0.000
_refine_ls_shift/su_mean 0.000
_refine_ls_structure_factor_coef Fsqd
_refine_ls_weighting_details 'calc w=1/[\s^2^(Fo^2^)+(0.0358P)^2^+0.1588P] where P=(Fo^2^+2Fc^2^)/3'
_refine_ls_weighting_scheme calc
_refine_ls_wR_factor_gt 0.0713
_refine_ls_wR_factor_ref 0.0721
_reflns_number_gt 2511
_reflns_number_total 2627
_reflns_threshold_expression >2sigma(I)
_cod_data_source_file jo061824nsi20060904_125509.cif
_cod_data_source_block D-220S-MTPAester
_cod_depositor_comments
;
The following automatic conversions were performed:
'_symmetry_cell_setting' value 'Monoclinic' changed to 'monoclinic'
according to '/home/saulius/struct/CIF-dictionaries/cif_core.dic'
dictionary named 'cif_core.dic' version 2.4.1 from 2010-06-29.

Automatic conversion script
Id: cif_fix_enum 1527 2010-12-29 10:47:43Z saulius 
;
_cod_original_sg_symbol_H-M 'P 21'
_cod_database_code 4022615

loop_
_symmetry_equiv_pos_as_xyz
'x, y, z'
'-x, y+1/2, -z'

loop_
_atom_site_label
_atom_site_type_symbol
_atom_site_fract_x
_atom_site_fract_y
_atom_site_fract_z
_atom_site_U_iso_or_equiv
_atom_site_adp_type
_atom_site_occupancy
_atom_site_symmetry_multiplicity
_atom_site_calc_flag
_atom_site_refinement_flags
F2 F 0.74307(12) 0.61449(9) 0.39067(10) 0.0248(2) Uani 1 1 d .
F3 F 0.69125(12) 0.45597(9) 0.29731(9) 0.0246(2) Uani 1 1 d .
F1 F 0.54085(11) 0.52553(9) 0.41727(10) 0.0247(2) Uani 1 1 d .
O4 O 0.80630(13) 0.53589(10) 0.64262(11) 0.0190(2) Uani 1 1 d .
O3 O 0.61625(14) 0.30203(11) 0.48785(12) 0.0227(3) Uani 1 1 d .
O2 O 0.77320(13) 0.32039(10) 0.69127(11) 0.0200(2) Uani 1 1 d .
C7 C 0.84407(18) 0.15989(13) 0.82629(15) 0.0174(3) Uani 1 1 d .
C10 C 0.54711(18) 0.16002(14) 0.89741(16) 0.0200(3) Uani 1 1 d .
H10A H 0.5119 0.0958 0.8395 0.024 Uiso 1 1 calc R
H10B H 0.4621 0.1820 0.9417 0.024 Uiso 1 1 calc R
C18 C 0.94856(18) 0.43286(14) 0.51052(15) 0.0175(3) Uani 1 1 d .
C6 C 0.83431(18) 0.11785(13) 0.94556(15) 0.0176(3) Uani 1 1 d .
O1 O 0.59219(17) 0.00066(13) 1.14859(14) 0.0371(3) Uani 1 1 d .
C17 C 0.68965(18) 0.51349(14) 0.40869(16) 0.0187(3) Uani 1 1 d .
C15 C 0.78787(17) 0.46035(13) 0.53586(15) 0.0156(3) Uani 1 1 d .
C14 C 0.71175(17) 0.35151(14) 0.56675(15) 0.0169(3) Uani 1 1 d .
C13 C 0.7149(2) 0.20772(17) 1.12254(18) 0.0286(4) Uani 1 1 d .
H13C H 0.8098 0.1882 1.1862 0.034 Uiso 1 1 calc R
H13B H 0.6270 0.2038 1.1672 0.034 Uiso 1 1 calc R
H13A H 0.7240 0.2828 1.0896 0.034 Uiso 1 1 calc R
C8 C 0.71052(19) 0.21930(14) 0.74017(16) 0.0183(3) Uani 1 1 d .
H8 H 0.6648 0.1717 0.6622 0.022 Uiso 1 1 calc R
C11 C 0.68989(19) 0.12708(14) 1.00476(15) 0.0184(3) Uani 1 1 d .
C23 C 0.9676(2) 0.34292(15) 0.43148(18) 0.0238(4) Uani 1 1 d .
H23 H 0.8814 0.2982 0.3945 0.029 Uiso 1 1 calc R
C16 C 0.6704(2) 0.56460(16) 0.69235(18) 0.0253(4) Uani 1 1 d .
H16C H 0.7010 0.5951 0.7827 0.030 Uiso 1 1 calc R
H16B H 0.6072 0.4986 0.6949 0.030 Uiso 1 1 calc R
H16A H 0.6105 0.6196 0.6333 0.030 Uiso 1 1 calc R
C9 C 0.5842(2) 0.25477(15) 0.81197(17) 0.0220(3) Uani 1 1 d .
H9A H 0.4905 0.2759 0.7458 0.026 Uiso 1 1 calc R
H9B H 0.6189 0.3195 0.8692 0.026 Uiso 1 1 calc R
C12 C 0.9811(2) 0.14352(16) 0.76087(17) 0.0250(4) Uani 1 1 d .
H12C H 1.0123 0.2146 0.7295 0.030 Uiso 1 1 calc R
H12B H 0.9527 0.0932 0.6847 0.030 Uiso 1 1 calc R
H12A H 1.0671 0.1121 0.8259 0.030 Uiso 1 1 calc R
C19 C 1.07498(19) 0.49737(16) 0.56609(16) 0.0225(3) Uani 1 1 d .
H19 H 1.0628 0.5584 0.6212 0.027 Uiso 1 1 calc R
C20 C 1.2202(2) 0.47196(19) 0.54050(18) 0.0299(4) Uani 1 1 d .
H20 H 1.3068 0.5163 0.5779 0.036 Uiso 1 1 calc R
C1 C 0.6482(2) 0.01241(16) 1.05019(17) 0.0256(4) Uani 1 1 d .
C21 C 1.2392(2) 0.38264(18) 0.4611(2) 0.0307(4) Uani 1 1 d .
H21 H 1.3383 0.3656 0.4444 0.037 Uiso 1 1 calc R
C22 C 1.1127(2) 0.31805(17) 0.4063(2) 0.0304(4) Uani 1 1 d .
H22 H 1.1251 0.2568 0.3514 0.037 Uiso 1 1 calc R
C4 C 0.9680(3) -0.06911(18) 0.9893(2) 0.0393(5) Uani 1 1 d .
H4A H 1.0663 -0.1026 1.0361 0.047 Uiso 1 1 calc R
H4B H 0.9649 -0.0736 0.8920 0.047 Uiso 1 1 calc R
C5 C 0.9662(2) 0.05274(17) 1.02946(18) 0.0280(4) Uani 1 1 d .
H5A H 0.9583 0.0574 1.1246 0.034 Uiso 1 1 calc R
H5B H 1.0653 0.0870 1.0209 0.034 Uiso 1 1 calc R
C3 C 0.8340(3) -0.13611(18) 1.0214(3) 0.0464(6) Uani 1 1 d .
H3A H 0.8370 -0.2110 0.9838 0.056 Uiso 1 1 calc R
H3B H 0.8482 -0.1434 1.1197 0.056 Uiso 1 1 calc R
C2 C 0.6751(3) -0.08580(16) 0.9670(2) 0.0357(5) Uani 1 1 d .
H2A H 0.5941 -0.1417 0.9685 0.043 Uiso 1 1 calc R
H2B H 0.6685 -0.0625 0.8731 0.043 Uiso 1 1 calc R

loop_
_atom_site_aniso_label
_atom_site_aniso_U_11
_atom_site_aniso_U_22
_atom_site_aniso_U_33
_atom_site_aniso_U_23
_atom_site_aniso_U_13
_atom_site_aniso_U_12
F2 0.0247(5) 0.0220(5) 0.0275(5) 0.0097(4) 0.0048(4) -0.0001(4)
F3 0.0258(5) 0.0308(5) 0.0160(4) 0.0019(4) 0.0012(4) 0.0044(4)
F1 0.0152(4) 0.0319(6) 0.0269(5) 0.0080(4) 0.0039(4) 0.0043(4)
O4 0.0192(5) 0.0199(6) 0.0188(5) -0.0024(4) 0.0060(4) -0.0024(5)
O3 0.0196(5) 0.0248(6) 0.0213(5) 0.0032(5) -0.0014(4) -0.0047(5)
O2 0.0223(6) 0.0197(6) 0.0165(5) 0.0042(4) 0.0005(4) -0.0060(5)
C7 0.0184(7) 0.0163(7) 0.0179(7) -0.0014(6) 0.0046(6) -0.0013(6)
C10 0.0187(7) 0.0211(8) 0.0210(7) 0.0019(6) 0.0057(6) -0.0014(6)
C18 0.0139(7) 0.0209(8) 0.0178(7) 0.0059(6) 0.0034(5) 0.0007(6)
C6 0.0192(7) 0.0160(7) 0.0174(7) -0.0009(6) 0.0028(6) 0.0009(6)
O1 0.0430(8) 0.0403(8) 0.0328(7) 0.0116(6) 0.0186(6) -0.0040(7)
C17 0.0158(7) 0.0209(8) 0.0192(7) 0.0039(6) 0.0032(5) 0.0006(6)
C15 0.0145(7) 0.0168(7) 0.0155(7) 0.0010(6) 0.0029(5) -0.0009(6)
C14 0.0144(7) 0.0195(7) 0.0167(7) 0.0027(6) 0.0035(5) 0.0002(6)
C13 0.0341(10) 0.0317(10) 0.0207(8) -0.0065(7) 0.0074(7) -0.0023(8)
C8 0.0202(8) 0.0167(7) 0.0176(7) 0.0032(6) 0.0034(6) -0.0051(6)
C11 0.0227(8) 0.0184(7) 0.0149(7) -0.0008(6) 0.0054(6) -0.0005(6)
C23 0.0197(8) 0.0219(8) 0.0311(9) -0.0009(7) 0.0079(7) -0.0008(7)
C16 0.0236(8) 0.0284(9) 0.0261(8) -0.0032(7) 0.0106(7) 0.0010(7)
C9 0.0206(8) 0.0208(8) 0.0247(8) 0.0052(6) 0.0046(6) 0.0007(6)
C12 0.0242(8) 0.0296(9) 0.0236(8) -0.0008(7) 0.0105(7) 0.0004(7)
C19 0.0172(7) 0.0309(9) 0.0187(7) 0.0004(7) 0.0018(6) -0.0028(7)
C20 0.0161(8) 0.0462(12) 0.0261(8) 0.0031(8) 0.0009(6) -0.0047(8)
C1 0.0280(8) 0.0259(9) 0.0233(8) 0.0070(7) 0.0062(7) -0.0012(7)
C21 0.0160(8) 0.0397(11) 0.0378(10) 0.0091(8) 0.0090(7) 0.0063(8)
C22 0.0271(9) 0.0264(9) 0.0412(10) 0.0012(8) 0.0149(8) 0.0058(8)
C4 0.0469(13) 0.0321(11) 0.0401(11) 0.0092(9) 0.0122(10) 0.0191(9)
C5 0.0272(9) 0.0328(10) 0.0226(8) 0.0065(7) 0.0022(6) 0.0076(8)
C3 0.0670(16) 0.0235(10) 0.0535(13) 0.0144(10) 0.0238(12) 0.0151(11)
C2 0.0521(13) 0.0176(8) 0.0393(11) 0.0022(8) 0.0137(9) -0.0054(9)

loop_
_atom_type_symbol
_atom_type_description
_atom_type_scat_dispersion_real
_atom_type_scat_dispersion_imag
_atom_type_scat_source
C C 0.0033 0.0000 'International Tables Vol C Tables 4.2.6.8 and 6.1.1.4'
H H 0.0000 0.0000 'International Tables Vol C Tables 4.2.6.8 and 6.1.1.4'
O O 0.0106 0.0000 'International Tables Vol C Tables 4.2.6.8 and 6.1.1.4'
F F 0.0171 0.0000 'International Tables Vol C Tables 4.2.6.8 and 6.1.1.4'

loop_
_geom_angle_atom_site_label_1
_geom_angle_atom_site_label_2
_geom_angle_atom_site_label_3
_geom_angle
C15 O4 C16 117.22(12)
C14 O2 C8 116.80(12)
C6 C7 C8 121.70(14)
C6 C7 C12 123.91(15)
C8 C7 C12 114.16(13)
C9 C10 C11 111.23(13)
C9 C10 H10A 109.4
C11 C10 H10A 109.4
C9 C10 H10B 109.4
C11 C10 H10B 109.4
H10A C10 H10B 108.0
C19 C18 C23 119.87(15)
C19 C18 C15 120.37(15)
C23 C18 C15 119.76(14)
C7 C6 C5 121.74(15)
C7 C6 C11 123.16(14)
C5 C6 C11 115.05(14)
F3 C17 F2 107.21(12)
F3 C17 F1 107.00(13)
F2 C17 F1 106.66(13)
F3 C17 C15 113.23(13)
F2 C17 C15 110.06(13)
F1 C17 C15 112.33(12)
O4 C15 C18 107.91(12)
O4 C15 C17 109.55(13)
C18 C15 C17 109.28(12)
O4 C15 C14 112.67(12)
C18 C15 C14 107.82(13)
C17 C15 C14 109.53(12)
O3 C14 O2 126.32(15)
O3 C14 C15 124.50(14)
O2 C14 C15 109.13(13)
C11 C13 H13C 109.5
C11 C13 H13B 109.5
H13C C13 H13B 109.5
C11 C13 H13A 109.5
H13C C13 H13A 109.5
H13B C13 H13A 109.5
O2 C8 C7 106.98(12)
O2 C8 C9 106.98(13)
C7 C8 C9 114.89(13)
O2 C8 H8 109.3
C7 C8 H8 109.3
C9 C8 H8 109.3
C13 C11 C1 110.32(14)
C13 C11 C6 111.08(14)
C1 C11 C6 108.99(14)
C13 C11 C10 110.96(14)
C1 C11 C10 103.69(14)
C6 C11 C10 111.53(12)
C18 C23 C22 120.26(17)
C18 C23 H23 119.9
C22 C23 H23 119.9
O4 C16 H16C 109.5
O4 C16 H16B 109.5
H16C C16 H16B 109.5
O4 C16 H16A 109.5
H16C C16 H16A 109.5
H16B C16 H16A 109.5
C8 C9 C10 109.20(14)
C8 C9 H9A 109.8
C10 C9 H9A 109.8
C8 C9 H9B 109.8
C10 C9 H9B 109.8
H9A C9 H9B 108.3
C7 C12 H12C 109.5
C7 C12 H12B 109.5
H12C C12 H12B 109.5
C7 C12 H12A 109.5
H12C C12 H12A 109.5
H12B C12 H12A 109.5
C18 C19 C20 119.60(17)
C18 C19 H19 120.2
C20 C19 H19 120.2
C21 C20 C19 120.54(18)
C21 C20 H20 119.7
C19 C20 H20 119.7
O1 C1 C2 120.65(18)
O1 C1 C11 121.30(17)
C2 C1 C11 118.04(14)
C20 C21 C22 119.71(16)
C20 C21 H21 120.1
C22 C21 H21 120.1
C21 C22 C23 120.01(18)
C21 C22 H22 120.0
C23 C22 H22 120.0
C5 C4 C3 113.89(18)
C5 C4 H4A 108.8
C3 C4 H4A 108.8
C5 C4 H4B 108.8
C3 C4 H4B 108.8
H4A C4 H4B 107.7
C6 C5 C4 113.48(16)
C6 C5 H5A 108.9
C4 C5 H5A 108.9
C6 C5 H5B 108.9
C4 C5 H5B 108.9
H5A C5 H5B 107.7
C2 C3 C4 113.89(17)
C2 C3 H3A 108.8
C4 C3 H3A 108.8
C2 C3 H3B 108.8
C4 C3 H3B 108.8
H3A C3 H3B 107.7
C3 C2 C1 110.45(18)
C3 C2 H2A 109.6
C1 C2 H2A 109.6
C3 C2 H2B 109.6
C1 C2 H2B 109.6
H2A C2 H2B 108.1

loop_
_geom_bond_atom_site_label_1
_geom_bond_atom_site_label_2
_geom_bond_distance
F2 C17 1.340(2)
F3 C17 1.3372(19)
F1 C17 1.3448(18)
O4 C15 1.4084(19)
O4 C16 1.440(2)
O3 C14 1.203(2)
O2 C14 1.3316(19)
O2 C8 1.4751(19)
C7 C6 1.340(2)
C7 C8 1.505(2)
C7 C12 1.512(2)
C10 C9 1.519(2)
C10 C11 1.547(2)
C10 H10A 0.9900
C10 H10B 0.9900
C18 C19 1.388(2)
C18 C23 1.388(2)
C18 C15 1.533(2)
C6 C5 1.521(2)
C6 C11 1.525(2)
O1 C1 1.216(2)
C17 C15 1.548(2)
C15 C14 1.545(2)
C13 C11 1.532(2)
C13 H13C 0.9800
C13 H13B 0.9800
C13 H13A 0.9800
C8 C9 1.519(2)
C8 H8 1.0000
C11 C1 1.536(2)
C23 C22 1.393(2)
C23 H23 0.9500
C16 H16C 0.9800
C16 H16B 0.9800
C16 H16A 0.9800
C9 H9A 0.9900
C9 H9B 0.9900
C12 H12C 0.9800
C12 H12B 0.9800
C12 H12A 0.9800
C19 C20 1.397(2)
C19 H19 0.9500
C20 C21 1.384(3)
C20 H20 0.9500
C1 C2 1.511(3)
C21 C22 1.387(3)
C21 H21 0.9500
C22 H22 0.9500
C4 C5 1.536(3)
C4 C3 1.527(3)
C4 H4A 0.9900
C4 H4B 0.9900
C5 H5A 0.9900
C5 H5B 0.9900
C3 C2 1.529(3)
C3 H3A 0.9900
C3 H3B 0.9900
C2 H2A 0.9900
C2 H2B 0.9900

loop_
_geom_torsion_atom_site_label_1
_geom_torsion_atom_site_label_2
_geom_torsion_atom_site_label_3
_geom_torsion_atom_site_label_4
_geom_torsion
C8 C7 C6 C5 176.81(16)
C12 C7 C6 C5 2.7(3)
C8 C7 C6 C11 -0.6(2)
C12 C7 C6 C11 -174.72(15)
C16 O4 C15 C18 -173.87(13)
C16 O4 C15 C17 67.25(17)
C16 O4 C15 C14 -54.95(18)
C19 C18 C15 O4 -14.2(2)
C23 C18 C15 O4 165.79(14)
C19 C18 C15 C17 104.82(17)
C23 C18 C15 C17 -75.16(18)
C19 C18 C15 C14 -136.20(15)
C23 C18 C15 C14 43.82(18)
F3 C17 C15 O4 167.94(12)
F2 C17 C15 O4 47.97(16)
F1 C17 C15 O4 -70.71(16)
F3 C17 C15 C18 49.90(17)
F2 C17 C15 C18 -70.06(16)
F1 C17 C15 C18 171.25(13)
F3 C17 C15 C14 -68.01(16)
F2 C17 C15 C14 172.02(12)
F1 C17 C15 C14 53.34(17)
C8 O2 C14 O3 -4.4(2)
C8 O2 C14 C15 178.02(12)
O4 C15 C14 O3 139.73(16)
C18 C15 C14 O3 -101.30(18)
C17 C15 C14 O3 17.5(2)
O4 C15 C14 O2 -42.67(17)
C18 C15 C14 O2 76.31(15)
C17 C15 C14 O2 -164.87(12)
C14 O2 C8 C7 142.93(14)
C14 O2 C8 C9 -93.47(16)
C6 C7 C8 O2 134.44(15)
C12 C7 C8 O2 -50.90(18)
C6 C7 C8 C9 15.9(2)
C12 C7 C8 C9 -169.47(14)
C7 C6 C11 C13 -108.50(18)
C5 C6 C11 C13 73.93(19)
C7 C6 C11 C1 129.74(16)
C5 C6 C11 C1 -47.83(19)
C7 C6 C11 C10 15.9(2)
C5 C6 C11 C10 -161.71(15)
C9 C10 C11 C13 78.33(17)
C9 C10 C11 C1 -163.24(14)
C9 C10 C11 C6 -46.10(19)
C19 C18 C23 C22 -0.9(3)
C15 C18 C23 C22 179.11(16)
O2 C8 C9 C10 -164.01(13)
C7 C8 C9 C10 -45.43(19)
C11 C10 C9 C8 61.12(18)
C23 C18 C19 C20 0.8(3)
C15 C18 C19 C20 -179.16(15)
C18 C19 C20 C21 -0.5(3)
C13 C11 C1 O1 23.2(2)
C6 C11 C1 O1 145.44(17)
C10 C11 C1 O1 -95.66(19)
C13 C11 C1 C2 -158.24(17)
C6 C11 C1 C2 -36.0(2)
C10 C11 C1 C2 82.89(19)
C19 C20 C21 C22 0.2(3)
C20 C21 C22 C23 -0.2(3)
C18 C23 C22 C21 0.6(3)
C7 C6 C5 C4 -83.3(2)
C11 C6 C5 C4 94.33(19)
C3 C4 C5 C6 -68.8(2)
C5 C4 C3 C2 52.4(3)
C4 C3 C2 C1 -74.9(2)
O1 C1 C2 C3 -88.1(2)
C11 C1 C2 C3 93.3(2)

loop_
_cod_related_entry_id
_cod_related_entry_database
_cod_related_entry_code
1 ChemSpider 17258378
